data_7029976
loop_
_publ_author_name
'Sun, Jian-Ke'
'Wang, Peng'
'Chen, Cheng'
'Zhou, Xue-Jun'
'Wu, Li-Ming'
'Zhang, Yong-Fan'
'Zhang, Jie'

_publ_section_title
;
 Charge-distribution-related regioisomerism of photoresponsive
 metal-organic polymeric chains.
;
_journal_issue 43
_journal_name_full 'Dalton transactions (Cambridge, England : 2003)'
_journal_page_first 13441
_journal_page_last 13446
_journal_paper_doi 10.1039/c2dt31552a
_journal_volume 41
_journal_year 2012
_chemical_formula_moiety 'C26 H22 Br2 Cd N2 O5'
_chemical_formula_sum 'C26 H22 Br2 Cd N2 O5'
_chemical_formula_weight 714.68
_chemical_name_systematic
;
?
;
_space_group_IT_number 15
_symmetry_cell_setting monoclinic
_symmetry_space_group_name_Hall '-C 2yc'
_symmetry_space_group_name_H-M 'C 1 2/c 1'
_atom_sites_solution_hydrogens geom
_atom_sites_solution_primary direct
_atom_sites_solution_secondary difmap
_audit_creation_method SHELXL-97
_cell_angle_alpha 90.00
_cell_angle_beta 121.379(4)
_cell_angle_gamma 90.00
_cell_formula_units_Z 4
_cell_length_a 19.058(8)
_cell_length_b 8.910(3)
_cell_length_c 16.588(7)
_cell_measurement_reflns_used 3480
_cell_measurement_temperature 123(2)
_cell_measurement_theta_max 27.5476
_cell_measurement_theta_min 2.1415
_cell_volume 2404.8(16)
_computing_cell_refinement 'CrystalClear (Rigaku Inc., 2008)'
_computing_data_collection 'CrystalClear (Rigaku Inc., 2008)'
_computing_data_reduction 'CrystalClear (Rigaku Inc., 2008)'
_computing_molecular_graphics 'DIAMOND. Version 3.0. Crystal Impact'
_computing_publication_material SHELXTL
_computing_structure_refinement 'SHELXL-97 (Sheldrick, 1997)'
_computing_structure_solution 'SHELXS-97 (Sheldrick, 1990)'
_diffrn_ambient_temperature 123(2)
_diffrn_measured_fraction_theta_full 0.987
_diffrn_measured_fraction_theta_max 0.987
_diffrn_measurement_device_type Saturn724+
_diffrn_measurement_method CCD_Profile_fitting
_diffrn_radiation_monochromator graphite
_diffrn_radiation_source 'fine-focus sealed tube'
_diffrn_radiation_type MoK\a
_diffrn_radiation_wavelength 0.71073
_diffrn_reflns_av_R_equivalents 0.1118
_diffrn_reflns_av_sigmaI/netI 0.1315
_diffrn_reflns_limit_h_max 24
_diffrn_reflns_limit_h_min -24
_diffrn_reflns_limit_k_max 11
_diffrn_reflns_limit_k_min -11
_diffrn_reflns_limit_l_max 19
_diffrn_reflns_limit_l_min -21
_diffrn_reflns_number 9194
_diffrn_reflns_theta_full 27.50
_diffrn_reflns_theta_max 27.50
_diffrn_reflns_theta_min 2.50
_diffrn_standards_decay_% <1.0
_exptl_absorpt_coefficient_mu 4.274
_exptl_absorpt_correction_T_max 1.0000
_exptl_absorpt_correction_T_min 0.8933
_exptl_absorpt_correction_type multi-scan
_exptl_absorpt_process_details 'CrystalClear (Rigaku Inc., 2008)'
_exptl_crystal_colour 'yellowish white'
_exptl_crystal_density_diffrn 1.974
_exptl_crystal_density_method 'not measured'
_exptl_crystal_description plate
_exptl_crystal_F_000 1400
_exptl_crystal_size_max 0.2800
_exptl_crystal_size_mid 0.2000
_exptl_crystal_size_min 0.0800
_refine_diff_density_max 1.603
_refine_diff_density_min -1.509
_refine_diff_density_rms 0.165
_refine_ls_extinction_method none
_refine_ls_goodness_of_fit_ref 1.092
_refine_ls_hydrogen_treatment constr
_refine_ls_matrix_type full
_refine_ls_number_parameters 168
_refine_ls_number_reflns 2747
_refine_ls_number_restraints 7
_refine_ls_restrained_S_all 1.092
_refine_ls_R_factor_all 0.0749
_refine_ls_R_factor_gt 0.0550
_refine_ls_shift/su_max 0.001
_refine_ls_shift/su_mean 0.000
_refine_ls_structure_factor_coef Fsqd
_refine_ls_weighting_details 'calc w=1/[\s^2^(Fo^2^)+(0.1001P)^2^+0.0000P] where P=(Fo^2^+2Fc^2^)/3'
_refine_ls_weighting_scheme calc
_refine_ls_wR_factor_gt 0.1651
_refine_ls_wR_factor_ref 0.1807
_reflns_number_gt 1898
_reflns_number_total 2747
_reflns_threshold_expression >2sigma(I)
_cod_data_source_file c2dt31552a.txt
_cod_data_source_block 1
_cod_depositor_comments
;
The following automatic conversions were performed:

'_exptl_absorpt_correction_type' value 'Multi-scan' changed to
'multi-scan' according to
/usr/data/users/saulius/automatic-downloads/retrospective/RSC/lib/dictionaries/cif_core.dic
dictionary named 'cif_core.dic' version 2.4.2 from 2011-04-26.

Automatic conversion script
Id: cif_fix_values 2281 2013-09-26 08:29:07Z andrius 
;
_cod_original_cell_volume 2404.8(17)
_cod_original_sg_symbol_H-M C2/c
_cod_database_code 7029976

loop_
_symmetry_equiv_pos_as_xyz
'x, y, z'
'-x, y, -z+1/2'
'x+1/2, y+1/2, z'
'-x+1/2, y+1/2, -z+1/2'
'-x, -y, -z'
'x, -y, z-1/2'
'-x+1/2, -y+1/2, -z'
'x+1/2, -y+1/2, z-1/2'

loop_
_atom_site_label
_atom_site_type_symbol
_atom_site_fract_x
_atom_site_fract_y
_atom_site_fract_z
_atom_site_U_iso_or_equiv
_atom_site_adp_type
_atom_site_occupancy
_atom_site_symmetry_multiplicity
_atom_site_calc_flag
_atom_site_refinement_flags
Cd1 Cd 0.0000 0.34222(7) 0.2500 0.0365(3) Uani 1 2 d S
Br1 Br 0.04886(4) 0.52505(10) 0.16497(5) 0.0602(3) Uani 1 1 d D
O1 O -0.1221(2) 0.2430(5) 0.1176(3) 0.0335(9) Uani 1 1 d .
O1W O 0.029(3) 0.709(4) 0.012(2) 0.269(16) Uani 0.50 1 d PDU
O2 O -0.0051(2) 0.1305(5) 0.1551(3) 0.0415(10) Uani 1 1 d .
N1 N -0.1893(3) -0.0778(5) -0.1604(3) 0.0335(11) Uani 1 1 d .
C1 C -0.0812(4) 0.1496(7) 0.1035(4) 0.0355(14) Uani 1 1 d .
C2 C -0.1239(3) 0.0582(6) 0.0121(4) 0.0291(12) Uani 1 1 d .
C3 C -0.0833(3) -0.0561(8) -0.0025(4) 0.0384(14) Uani 1 1 d .
H3 H -0.0318 -0.0906 0.0479 0.046 Uiso 1 1 calc R
C4 C -0.2032(3) 0.0944(7) -0.0596(4) 0.0294(12) Uani 1 1 d .
H4 H -0.2349 0.1665 -0.0501 0.035 Uiso 1 1 calc R
C5 C -0.1172(3) -0.1199(7) -0.0899(4) 0.0361(13) Uani 1 1 d .
H5 H -0.0880 -0.1967 -0.0999 0.043 Uiso 1 1 calc R
C6 C -0.2343(4) 0.0222(6) -0.1451(4) 0.0327(12) Uani 1 1 d .
H6 H -0.2890 0.0433 -0.1945 0.039 Uiso 1 1 calc R
C7 C -0.2221(5) -0.1360(7) -0.2582(4) 0.0413(15) Uani 1 1 d .
H7A H -0.2760 -0.1843 -0.2807 0.050 Uiso 1 1 calc R
H7B H -0.1843 -0.2137 -0.2567 0.050 Uiso 1 1 calc R
C8 C -0.2325(4) -0.0127(7) -0.3280(4) 0.0335(13) Uani 1 1 d .
C9 C -0.3021(4) -0.0026(7) -0.4137(4) 0.0339(13) Uani 1 1 d .
H9 H -0.3470 -0.0662 -0.4273 0.041 Uiso 1 1 calc R
C10 C -0.1671(4) 0.0865(7) -0.3058(4) 0.0378(13) Uani 1 1 d .
H10 H -0.1180 0.0826 -0.2455 0.045 Uiso 1 1 calc R
C11 C -0.3107(3) 0.0972(7) -0.4829(4) 0.0310(12) Uani 1 1 d .
H11 H -0.3598 0.0976 -0.5432 0.037 Uiso 1 1 calc R
C12 C -0.1752(4) 0.1901(7) -0.3730(4) 0.0348(13) Uani 1 1 d .
H12 H -0.1314 0.2577 -0.3574 0.042 Uiso 1 1 calc R
C13 C -0.2465(3) 0.1976(6) -0.4633(4) 0.0278(12) Uani 1 1 d .

loop_
_atom_site_aniso_label
_atom_site_aniso_U_11
_atom_site_aniso_U_22
_atom_site_aniso_U_33
_atom_site_aniso_U_23
_atom_site_aniso_U_13
_atom_site_aniso_U_12
Cd1 0.0209(3) 0.0646(5) 0.0219(3) 0.000 0.0096(3) 0.000
Br1 0.0401(5) 0.0944(7) 0.0440(5) 0.0021(4) 0.0205(4) -0.0140(3)
O1 0.0243(18) 0.050(3) 0.0241(19) -0.0003(18) 0.0109(16) -0.0012(17)
O1W 0.27(2) 0.30(2) 0.29(2) -0.004(17) 0.179(18) 0.017(17)
O2 0.022(2) 0.069(3) 0.028(2) -0.0062(19) 0.0093(17) -0.0024(18)
N1 0.041(3) 0.033(3) 0.034(3) -0.001(2) 0.025(2) -0.009(2)
C1 0.028(3) 0.056(4) 0.025(3) 0.009(2) 0.016(2) -0.004(2)
C2 0.027(3) 0.039(3) 0.026(3) 0.000(2) 0.017(2) -0.007(2)
C3 0.020(3) 0.061(4) 0.035(3) 0.000(3) 0.015(2) -0.005(2)
C4 0.031(3) 0.034(3) 0.027(3) 0.007(2) 0.017(2) -0.001(2)
C5 0.027(3) 0.048(4) 0.039(3) -0.006(3) 0.020(3) -0.004(2)
C6 0.032(3) 0.033(3) 0.029(3) 0.002(2) 0.013(3) -0.005(2)
C7 0.054(4) 0.041(4) 0.030(3) -0.005(3) 0.023(3) -0.009(3)
C8 0.042(3) 0.036(3) 0.030(3) -0.009(2) 0.024(3) -0.006(2)
C9 0.035(3) 0.036(3) 0.036(3) -0.004(2) 0.022(3) -0.006(2)
C10 0.041(3) 0.045(4) 0.031(3) -0.003(3) 0.021(3) -0.007(3)
C11 0.033(3) 0.036(3) 0.028(3) -0.004(2) 0.018(2) 0.000(2)
C12 0.042(3) 0.039(3) 0.032(3) -0.011(2) 0.024(3) -0.010(3)
C13 0.029(3) 0.034(3) 0.028(3) -0.008(2) 0.019(2) -0.002(2)

loop_
_atom_type_symbol
_atom_type_description
_atom_type_scat_dispersion_real
_atom_type_scat_dispersion_imag
_atom_type_scat_source
C C 0.0033 0.0016 'International Tables Vol C Tables 4.2.6.8 and 6.1.1.4'
H H 0.0000 0.0000 'International Tables Vol C Tables 4.2.6.8 and 6.1.1.4'
N N 0.0061 0.0033 'International Tables Vol C Tables 4.2.6.8 and 6.1.1.4'
O O 0.0106 0.0060 'International Tables Vol C Tables 4.2.6.8 and 6.1.1.4'
Cd Cd -0.8075 1.2024 'International Tables Vol C Tables 4.2.6.8 and 6.1.1.4'
Br Br -0.2901 2.4595 'International Tables Vol C Tables 4.2.6.8 and 6.1.1.4'

loop_
_geom_angle_atom_site_label_1
_geom_angle_atom_site_label_2
_geom_angle_atom_site_label_3
_geom_angle
_geom_angle_site_symmetry_1
_geom_angle_site_symmetry_3
O1 Cd1 O1 136.5(2) . 2
O1 Cd1 O2 54.86(14) . .
O1 Cd1 O2 89.98(14) 2 .
O1 Cd1 O2 89.98(14) . 2
O1 Cd1 O2 54.86(14) 2 2
O2 Cd1 O2 77.9(2) . 2
O1 Cd1 Br1 100.63(10) . .
O1 Cd1 Br1 106.00(10) 2 .
O2 Cd1 Br1 92.27(11) . .
O2 Cd1 Br1 157.86(10) 2 .
O1 Cd1 Br1 106.00(10) . 2
O1 Cd1 Br1 100.63(10) 2 2
O2 Cd1 Br1 157.86(10) . 2
O2 Cd1 Br1 92.27(11) 2 2
Br1 Cd1 Br1 103.21(5) . 2
O1 Cd1 C1 27.32(15) . .
O1 Cd1 C1 114.77(16) 2 .
O2 Cd1 C1 27.58(16) . .
O2 Cd1 C1 84.30(15) 2 .
Br1 Cd1 C1 96.20(11) . .
Br1 Cd1 C1 132.79(13) 2 .
O1 Cd1 C1 114.77(16) . 2
O1 Cd1 C1 27.32(15) 2 2
O2 Cd1 C1 84.30(15) . 2
O2 Cd1 C1 27.58(16) 2 2
Br1 Cd1 C1 132.79(13) . 2
Br1 Cd1 C1 96.20(11) 2 2
C1 Cd1 C1 101.3(2) . 2
C1 O1 Cd1 90.8(3) . .
C1 O2 Cd1 88.8(4) . .
C5 N1 C6 119.6(5) . .
C5 N1 C7 121.3(5) . .
C6 N1 C7 119.0(5) . .
O1 C1 O2 125.3(6) . .
O1 C1 C2 118.8(5) . .
O2 C1 C2 115.7(5) . .
O1 C1 Cd1 61.8(3) . .
O2 C1 Cd1 63.6(3) . .
C2 C1 Cd1 171.0(4) . .
C3 C2 C4 118.8(5) . .
C3 C2 C1 120.8(5) . .
C4 C2 C1 120.3(5) . .
C5 C3 C2 119.8(6) . .
C5 C3 H3 120.1 . .
C2 C3 H3 120.1 . .
C6 C4 C2 117.8(5) . .
C6 C4 H4 121.1 . .
C2 C4 H4 121.1 . .
N1 C5 C3 121.6(6) . .
N1 C5 H5 119.2 . .
C3 C5 H5 119.2 . .
N1 C6 C4 121.7(5) . .
N1 C6 H6 119.1 . .
C4 C6 H6 119.1 . .
N1 C7 C8 112.8(5) . .
N1 C7 H7A 109.0 . .
C8 C7 H7A 109.0 . .
N1 C7 H7B 109.0 . .
C8 C7 H7B 109.0 . .
H7A C7 H7B 107.8 . .
C9 C8 C10 118.9(6) . .
C9 C8 C7 120.8(5) . .
C10 C8 C7 120.2(6) . .
C8 C9 C11 122.7(5) . .
C8 C9 H9 118.7 . .
C11 C9 H9 118.7 . .
C12 C10 C8 119.4(6) . .
C12 C10 H10 120.3 . .
C8 C10 H10 120.3 . .
C9 C11 C13 119.9(5) . .
C9 C11 H11 120.0 . .
C13 C11 H11 120.0 . .
C10 C12 C13 121.8(5) . .
C10 C12 H12 119.1 . .
C13 C12 H12 119.1 . .
C12 C13 C11 117.2(5) . .
C12 C13 C13 121.9(6) . 7_454
C11 C13 C13 120.9(6) . 7_454

loop_
_geom_bond_atom_site_label_1
_geom_bond_atom_site_label_2
_geom_bond_distance
_geom_bond_site_symmetry_2
Cd1 O1 2.387(4) .
Cd1 O1 2.387(4) 2
Cd1 O2 2.426(4) .
Cd1 O2 2.426(4) 2
Cd1 Br1 2.6226(10) .
Cd1 Br1 2.6226(10) 2
Cd1 C1 2.708(6) .
Cd1 C1 2.707(6) 2
O1 C1 1.243(7) .
O2 C1 1.254(7) .
N1 C5 1.312(8) .
N1 C6 1.351(7) .
N1 C7 1.496(8) .
C1 C2 1.529(8) .
C2 C3 1.375(8) .
C2 C4 1.390(8) .
C3 C5 1.366(8) .
C3 H3 0.9500 .
C4 C6 1.378(8) .
C4 H4 0.9500 .
C5 H5 0.9500 .
C6 H6 0.9500 .
C7 C8 1.533(8) .
C7 H7A 0.9900 .
C7 H7B 0.9900 .
C8 C9 1.351(8) .
C8 C10 1.411(8) .
C9 C11 1.392(8) .
C9 H9 0.9500 .
C10 C12 1.393(9) .
C10 H10 0.9500 .
C11 C13 1.411(8) .
C11 H11 0.9500 .
C12 C13 1.405(8) .
C12 H12 0.9500 .
C13 C13 1.485(11) 7_454
